data_7226202
loop_
_publ_author_name
'Rao, Maddali L. N.'
'Ramakrishna, Boddu S.'

_publ_section_title
;
 Rh-catalyzed direct synthesis of 2,2&#x2032;-dihydroxybenzophenones and
 xanthones
;
_journal_issue 79
_journal_name_full 'RSC Adv.'
_journal_page_first 75505
_journal_paper_doi 10.1039/C6RA18647E
_journal_volume 6
_journal_year 2016
_chemical_formula_moiety 'C15 H14 O5'
_chemical_formula_sum 'C15 H14 O5'
_chemical_formula_weight 274.26
_chemical_melting_point 403
_chemical_name_systematic
;
 Bis(2-hydroxy-4-methoxyphenyl)methanone
;
_space_group_IT_number 14
_symmetry_cell_setting monoclinic
_symmetry_space_group_name_Hall '-P 2yn'
_symmetry_space_group_name_H-M 'P 1 21/n 1'
_atom_sites_solution_hydrogens geom
_atom_sites_solution_primary direct
_atom_sites_solution_secondary difmap
_audit_creation_method SHELXL-97
_audit_update_record
;
2016-05-18 deposited with the CCDC.
2016-08-01 downloaded from the CCDC.
;
_cell_angle_alpha 90.00
_cell_angle_beta 92.567(2)
_cell_angle_gamma 90.00
_cell_formula_units_Z 4
_cell_length_a 3.8416(3)
_cell_length_b 25.1212(16)
_cell_length_c 12.9636(9)
_cell_measurement_reflns_used 2774
_cell_measurement_temperature 298(2)
_cell_measurement_theta_max 27.41
_cell_measurement_theta_min 2.26
_cell_volume 1249.80(15)
_computing_cell_refinement 'Bruker SAINT'
_computing_data_collection 'Bruker APEX2'
_computing_data_reduction 'Bruker SAINT'
_computing_molecular_graphics 'Bruker SHELXTL'
_computing_publication_material 'Bruker SHELXTL'
_computing_structure_refinement 'SHELXL-2014 (Sheldrick, 2014)'
_computing_structure_solution 'SHELXS-97 (Sheldrick 2008)'
_diffrn_ambient_temperature 298(2)
_diffrn_measured_fraction_theta_full 0.998
_diffrn_measured_fraction_theta_max 0.998
_diffrn_measurement_device_type 'Bruker APEX-II CCD'
_diffrn_measurement_method '\f and \w scans'
_diffrn_radiation_monochromator graphite
_diffrn_radiation_source 'fine-focus sealed tube'
_diffrn_radiation_type MoK\a
_diffrn_radiation_wavelength 0.71073
_diffrn_reflns_av_R_equivalents 0.0674
_diffrn_reflns_av_sigmaI/netI 0.0816
_diffrn_reflns_limit_h_max 5
_diffrn_reflns_limit_h_min -5
_diffrn_reflns_limit_k_max 33
_diffrn_reflns_limit_k_min -33
_diffrn_reflns_limit_l_max 17
_diffrn_reflns_limit_l_min -13
_diffrn_reflns_number 12538
_diffrn_reflns_theta_full 28.35
_diffrn_reflns_theta_max 28.35
_diffrn_reflns_theta_min 2.26
_exptl_absorpt_coefficient_mu 0.110
_exptl_absorpt_correction_T_max 0.987
_exptl_absorpt_correction_T_min 0.983
_exptl_absorpt_correction_type empirical
_exptl_absorpt_process_details sadabs
_exptl_crystal_colour Yellow
_exptl_crystal_density_diffrn 1.458
_exptl_crystal_density_method 'not measured'
_exptl_crystal_description Needle
_exptl_crystal_F_000 576
_exptl_crystal_size_max 0.16
_exptl_crystal_size_mid 0.13
_exptl_crystal_size_min 0.12
_refine_diff_density_max 0.292
_refine_diff_density_min -0.362
_refine_diff_density_rms 0.073
_refine_ls_extinction_method none
_refine_ls_goodness_of_fit_ref 1.055
_refine_ls_hydrogen_treatment mixed
_refine_ls_matrix_type full
_refine_ls_number_parameters 190
_refine_ls_number_reflns 3107
_refine_ls_number_restraints 0
_refine_ls_restrained_S_all 1.055
_refine_ls_R_factor_all 0.1180
_refine_ls_R_factor_gt 0.0581
_refine_ls_shift/su_max 0.000
_refine_ls_shift/su_mean 0.000
_refine_ls_structure_factor_coef Fsqd
_refine_ls_weighting_details 'calc w=1/[\s^2^(Fo^2^)+(0.0768P)^2^+0.0000P] where P=(Fo^2^+2Fc^2^)/3'
_refine_ls_weighting_scheme calc
_refine_ls_wR_factor_gt 0.1219
_refine_ls_wR_factor_ref 0.1535
_reflns_number_gt 1898
_reflns_number_total 3107
_reflns_threshold_expression >2sigma(I)
_cod_data_source_file c6ra18647e2.cif
_cod_data_source_block 2marb_0m
_cod_depositor_comments
;
The following automatic conversions were performed:

'_symmetry_cell_setting' value 'Monoclinic' changed to 'monoclinic'
according to
/usr/data/users/saulius/crontab/automatic-downloads/rss-feeds/RSC/lib/dictionaries/cif_core.dic
dictionary named 'cif_core.dic' version 2.4.2 from 2011-04-26.

Automatic conversion script
Id: cif_fix_values 4268 2015-11-12 08:31:59Z antanas 
;
_cod_original_sg_symbol_H-M P21/n
_cod_database_code 7226202

loop_
_symmetry_equiv_pos_as_xyz
'x, y, z'
'-x+1/2, y+1/2, -z+1/2'
'-x, -y, -z'
'x-1/2, -y-1/2, z-1/2'

loop_
_atom_site_label
_atom_site_type_symbol
_atom_site_fract_x
_atom_site_fract_y
_atom_site_fract_z
_atom_site_U_iso_or_equiv
_atom_site_adp_type
_atom_site_occupancy
_atom_site_symmetry_multiplicity
_atom_site_calc_flag
_atom_site_refinement_flags
O2 O -0.0087(4) 0.48082(6) 0.77575(11) 0.0194(4) Uani 1 1 d .
O3 O 0.0302(4) 0.24320(6) 0.32574(11) 0.0259(4) Uani 1 1 d .
O5 O -0.4090(4) 0.42277(6) 0.44246(11) 0.0221(4) Uani 1 1 d .
O1 O 0.1131(4) 0.10176(5) 0.56938(11) 0.0216(4) Uani 1 1 d .
O4 O -0.2460(5) 0.33003(6) 0.38819(11) 0.0280(4) Uani 1 1 d .
C6 C -0.1001(5) 0.26085(8) 0.50354(16) 0.0158(5) Uani 1 1 d .
C10 C 0.0846(6) 0.39291(8) 0.72494(16) 0.0172(5) Uani 1 1 d .
H10 H 0.1993 0.3872 0.7887 0.021 Uiso 1 1 calc R
C4 C -0.0807(6) 0.18532(8) 0.62049(16) 0.0171(5) Uani 1 1 d .
H4 H -0.1183 0.1709 0.6852 0.021 Uiso 1 1 calc R
C11 C -0.0552(6) 0.44302(8) 0.70091(16) 0.0156(5) Uani 1 1 d .
C1 C 0.0042(6) 0.22668(8) 0.42462(15) 0.0169(5) Uani 1 1 d .
C5 C -0.1502(5) 0.23799(8) 0.60105(16) 0.0169(5) Uani 1 1 d .
H5 H -0.2324 0.2592 0.6535 0.020 Uiso 1 1 calc R
C2 C 0.0912(5) 0.17407(8) 0.44541(16) 0.0170(5) Uani 1 1 d .
H2 H 0.1792 0.1528 0.3940 0.020 Uiso 1 1 calc R
C12 C -0.2192(5) 0.45217(8) 0.60580(15) 0.0165(5) Uani 1 1 d .
H12 H -0.3085 0.4857 0.5894 0.020 Uiso 1 1 calc R
C9 C 0.0531(6) 0.35238(8) 0.65509(16) 0.0163(5) Uani 1 1 d .
H9 H 0.1502 0.3194 0.6718 0.020 Uiso 1 1 calc R
C8 C -0.1233(5) 0.35924(8) 0.55788(16) 0.0148(5) Uani 1 1 d .
C3 C 0.0467(5) 0.15347(8) 0.54256(16) 0.0160(5) Uani 1 1 d .
C017 C -0.1579(6) 0.53229(8) 0.75483(17) 0.0216(5) Uani 1 1 d .
H01A H -0.0628 0.5467 0.6936 0.032 Uiso 1 1 calc R
H01B H -0.1046 0.5556 0.8121 0.032 Uiso 1 1 calc R
H01C H -0.4061 0.5290 0.7448 0.032 Uiso 1 1 calc R
C13 C -0.2499(6) 0.41099(8) 0.53486(16) 0.0164(5) Uani 1 1 d .
C19 C 0.2452(6) 0.06758(8) 0.49181(18) 0.0232(6) Uani 1 1 d .
H19A H 0.2810 0.0325 0.5198 0.035 Uiso 1 1 calc R
H19B H 0.4625 0.0814 0.4697 0.035 Uiso 1 1 calc R
H19C H 0.0806 0.0659 0.4339 0.035 Uiso 1 1 calc R
C7 C -0.1620(6) 0.31751(8) 0.48084(16) 0.0182(5) Uani 1 1 d .
H888 H -0.078(8) 0.2786(11) 0.323(2) 0.066(10) Uiso 1 1 d .
H887 H -0.369(9) 0.3897(12) 0.397(2) 0.083(11) Uiso 1 1 d .

loop_
_atom_site_aniso_label
_atom_site_aniso_U_11
_atom_site_aniso_U_22
_atom_site_aniso_U_33
_atom_site_aniso_U_23
_atom_site_aniso_U_13
_atom_site_aniso_U_12
O2 0.0257(9) 0.0160(8) 0.0162(8) -0.0008(6) -0.0045(7) 0.0010(7)
O3 0.0423(11) 0.0227(9) 0.0130(8) 0.0003(7) 0.0067(8) 0.0039(8)
O5 0.0320(10) 0.0189(8) 0.0147(8) 0.0002(7) -0.0061(7) 0.0038(7)
O1 0.0290(10) 0.0153(8) 0.0204(9) -0.0015(7) 0.0003(7) 0.0035(7)
O4 0.0491(12) 0.0202(9) 0.0141(9) 0.0007(7) -0.0030(8) 0.0067(8)
C6 0.0165(12) 0.0156(11) 0.0153(11) -0.0003(9) -0.0005(9) 0.0008(9)
C10 0.0149(11) 0.0222(12) 0.0144(11) 0.0031(9) -0.0007(9) -0.0008(9)
C4 0.0183(12) 0.0195(11) 0.0136(11) 0.0020(9) 0.0010(9) -0.0004(9)
C11 0.0133(11) 0.0186(12) 0.0153(11) -0.0002(9) 0.0033(9) -0.0036(9)
C1 0.0164(11) 0.0200(12) 0.0142(11) -0.0007(9) 0.0003(9) -0.0022(9)
C5 0.0166(11) 0.0200(12) 0.0140(11) -0.0046(9) -0.0003(9) -0.0010(9)
C2 0.0149(11) 0.0194(12) 0.0168(11) -0.0070(9) 0.0007(9) -0.0011(9)
C12 0.0178(12) 0.0131(10) 0.0188(12) 0.0035(9) 0.0017(9) 0.0010(9)
C9 0.0138(11) 0.0161(11) 0.0190(11) 0.0049(9) 0.0013(9) 0.0016(9)
C8 0.0145(11) 0.0155(11) 0.0147(11) 0.0028(9) 0.0020(9) -0.0011(9)
C3 0.0120(11) 0.0152(11) 0.0206(11) -0.0012(9) -0.0030(9) 0.0003(9)
C017 0.0240(13) 0.0166(12) 0.0241(13) -0.0026(10) -0.0027(10) 0.0021(10)
C13 0.0156(12) 0.0207(12) 0.0127(11) 0.0031(9) -0.0002(9) -0.0009(9)
C19 0.0247(13) 0.0172(12) 0.0275(13) -0.0049(10) -0.0020(11) 0.0036(10)
C7 0.0175(12) 0.0202(12) 0.0170(11) 0.0017(10) 0.0033(9) 0.0031(9)

loop_
_atom_type_symbol
_atom_type_description
_atom_type_scat_dispersion_real
_atom_type_scat_dispersion_imag
_atom_type_scat_source
C C 0.0033 0.0016 'International Tables Vol C Tables 4.2.6.8 and 6.1.1.4'
H H 0.0000 0.0000 'International Tables Vol C Tables 4.2.6.8 and 6.1.1.4'
N N 0.0061 0.0033 'International Tables Vol C Tables 4.2.6.8 and 6.1.1.4'
O O 0.0106 0.0060 'International Tables Vol C Tables 4.2.6.8 and 6.1.1.4'

loop_
_geom_angle_atom_site_label_1
_geom_angle_atom_site_label_2
_geom_angle_atom_site_label_3
_geom_angle
C11 O2 C017 117.03(16)
C3 O1 C19 117.35(16)
C1 C6 C5 117.27(19)
C1 C6 C7 119.58(19)
C5 C6 C7 123.12(19)
C9 C10 C11 120.1(2)
C5 C4 C3 119.49(19)
O2 C11 C12 124.06(19)
O2 C11 C10 115.58(18)
C12 C11 C10 120.34(19)
O3 C1 C2 116.64(19)
O3 C1 C6 122.42(19)
C2 C1 C6 120.93(19)
C4 C5 C6 121.66(19)
C3 C2 C1 119.77(19)
C11 C12 C13 119.4(2)
C10 C9 C8 121.7(2)
C9 C8 C13 116.50(19)
C9 C8 C7 123.76(19)
C13 C8 C7 119.66(19)
O1 C3 C2 124.05(19)
O1 C3 C4 115.40(18)
C2 C3 C4 120.53(19)
O5 C13 C12 116.49(19)
O5 C13 C8 121.66(19)
C12 C13 C8 121.8(2)
O4 C7 C8 119.10(19)
O4 C7 C6 117.46(19)
C8 C7 C6 123.42(19)

loop_
_geom_bond_atom_site_label_1
_geom_bond_atom_site_label_2
_geom_bond_distance
O2 C11 1.364(2)
O2 C017 1.435(2)
O3 C1 1.355(2)
O5 C13 1.353(3)
O1 C3 1.366(2)
O1 C19 1.432(2)
O4 C7 1.269(2)
C6 C1 1.407(3)
C6 C5 1.409(3)
C6 C7 1.471(3)
C10 C9 1.364(3)
C10 C11 1.398(3)
C4 C5 1.371(3)
C4 C3 1.395(3)
C11 C12 1.379(3)
C1 C2 1.387(3)
C2 C3 1.379(3)
C12 C13 1.386(3)
C9 C8 1.414(3)
C8 C13 1.415(3)
C8 C7 1.451(3)
